data_1548450
loop_
_publ_author_name
'Chiara Sulpizio'
'Alexander Roller'
'Gerald Giester'
'Annette Rompel'

_publ_section_title
;
 Synthesis, structure, and antioxidant activity of methoxy- and
 hydroxyl-substituted 2'-aminochalcones
;
_journal_name_full 'Monatshefte Fur Chemie'
_journal_page_first 1747
_journal_page_last 1757
_journal_paper_doi 10.1007/s00706-016-1812-9
_journal_volume 147
_journal_year 2016
_chemical_absolute_configuration unk
_chemical_formula_moiety 'C18 H19 N O4'
_chemical_formula_sum 'C18 H19 N O4'
_chemical_formula_weight 313.34
_chemical_name_systematic
;
(E)-1-(2-amino-4.5-dimethoxyphenyl)-3-(4-methoxyphenyl)-prop-2-en-1-one
;
_space_group_crystal_system orthorhombic
_space_group_IT_number 45
_space_group_name_Hall 'I 2 -2c'
_space_group_name_H-M_alt 'I b a 2'
_symmetry_space_group_name_Hall 'I 2 -2c'
_symmetry_space_group_name_H-M 'I b a 2'
_atom_sites_solution_hydrogens geom
_atom_sites_solution_primary direct
_cell_angle_alpha 90
_cell_angle_beta 90
_cell_angle_gamma 90
_cell_formula_units_Z 8
_cell_length_a 13.1460(13)
_cell_length_b 29.598(3)
_cell_length_c 8.1392(6)
_cell_measurement_reflns_used 4924
_cell_measurement_temperature 100.0
_cell_measurement_theta_max 24.812
_cell_measurement_theta_min 2.581
_cell_volume 3166.9(5)
_computing_cell_refinement 'APEX2 v2013.6-2'
_computing_data_collection 'APEX2 v2013.6-2'
_computing_data_reduction 'APEX2 v2013.6-2'
_computing_molecular_graphics 'Olex2 (Dolomanov et al., 2009)'
_computing_publication_material 'Olex2 (Dolomanov et al., 2009)'
_computing_structure_refinement 'XL (Sheldrick, 2008)'
_computing_structure_solution 'ShelXS (Sheldrick, 2008)'
_diffrn_ambient_temperature 100.0
_diffrn_measured_fraction_theta_full 0.998
_diffrn_measured_fraction_theta_max 0.999
_diffrn_measurement_device_type 'Bruker D8 Venture'
_diffrn_measurement_method '\f and \w scans'
_diffrn_radiation_type MoK\a
_diffrn_radiation_wavelength 0.71073
_diffrn_reflns_av_R_equivalents 0.0776
_diffrn_reflns_av_unetI/netI 0.0467
_diffrn_reflns_Laue_measured_fraction_full 0.998
_diffrn_reflns_Laue_measured_fraction_max 0.999
_diffrn_reflns_limit_h_max 15
_diffrn_reflns_limit_h_min -15
_diffrn_reflns_limit_k_max 35
_diffrn_reflns_limit_k_min -35
_diffrn_reflns_limit_l_max 9
_diffrn_reflns_limit_l_min -9
_diffrn_reflns_number 17995
_diffrn_reflns_point_group_measured_fraction_full 0.996
_diffrn_reflns_point_group_measured_fraction_max 0.996
_diffrn_reflns_theta_full 25.242
_diffrn_reflns_theta_max 25.460
_diffrn_reflns_theta_min 2.581
_diffrn_source 'INCOATEC microfocus sealed tube'
_diffrn_standards_number 0
_exptl_absorpt_coefficient_mu 0.093
_exptl_absorpt_correction_T_max 0.7452
_exptl_absorpt_correction_T_min 0.6588
_exptl_absorpt_correction_type multi-scan
_exptl_absorpt_process_details
;
SADABS-2012/1 (Bruker,2012) was used for absorption correction. 
wR2(int) was 0.0902 before and 0.0499 after correction. 
The Ratio of minimum to maximum transmission is 0.8841. 
The \l/2 correction factor is 0.0015.
;
_exptl_crystal_colour 'clear orange'
_exptl_crystal_colour_lustre clear
_exptl_crystal_colour_primary orange
_exptl_crystal_density_diffrn 1.314
_exptl_crystal_description plate
_exptl_crystal_F_000 1328
_exptl_crystal_size_max 0.296
_exptl_crystal_size_mid 0.06
_exptl_crystal_size_min 0.021
_refine_diff_density_max 0.151
_refine_diff_density_min -0.174
_refine_diff_density_rms 0.040
_refine_ls_abs_structure_details
;
 Flack x determined using 942 quotients [(I+)-(I-)]/[(I+)+(I-)]
 (Parsons and Flack (2004), Acta Cryst. A60, s61).
;
_refine_ls_abs_structure_Flack -0.4(10)
_refine_ls_extinction_coef .
_refine_ls_extinction_method none
_refine_ls_goodness_of_fit_ref 1.033
_refine_ls_hydrogen_treatment constr
_refine_ls_matrix_type full
_refine_ls_number_parameters 211
_refine_ls_number_reflns 2924
_refine_ls_number_restraints 1
_refine_ls_restrained_S_all 1.033
_refine_ls_R_factor_all 0.0602
_refine_ls_R_factor_gt 0.0403
_refine_ls_shift/su_max 0.000
_refine_ls_shift/su_mean 0.000
_refine_ls_structure_factor_coef Fsqd
_refine_ls_weighting_details 'w=1/[\s^2^(Fo^2^)+(0.0482P)^2^+1.1265P] where P=(Fo^2^+2Fc^2^)/3'
_refine_ls_weighting_scheme calc
_refine_ls_wR_factor_gt 0.0867
_refine_ls_wR_factor_ref 0.0943
_reflns_Friedel_coverage 0.847
_reflns_Friedel_fraction_full 0.995
_reflns_Friedel_fraction_max 0.993
_reflns_number_gt 2375
_reflns_number_total 2924
_reflns_threshold_expression 'I > 2\s(I)'
_cod_data_source_file 706_2016_1812_MOESM1_ESM.cif
_cod_data_source_block chsu253_Iba2
_cod_database_code 1548450
_shelx_space_group_comment
;
The symmetry employed for this shelxl refinement is uniquely defined
by the following loop, which should always be used as a source of
symmetry information in preference to the above space-group names.
They are only intended as comments.
;
_shelx_estimated_absorpt_t_max 0.998
_shelx_estimated_absorpt_t_min 0.973

loop_
_space_group_symop_operation_xyz
'x, y, z'
'-x, -y, z'
'x+1/2, -y+1/2, z'
'-x+1/2, y+1/2, z'
'x+1/2, y+1/2, z+1/2'
'-x+1/2, -y+1/2, z+1/2'
'x+1, -y+1, z+1/2'
'-x+1, y+1, z+1/2'

loop_
_atom_site_label
_atom_site_type_symbol
_atom_site_fract_x
_atom_site_fract_y
_atom_site_fract_z
_atom_site_U_iso_or_equiv
_atom_site_adp_type
_atom_site_occupancy
_atom_site_site_symmetry_order
_atom_site_calc_flag
_atom_site_refinement_flags_posn
_atom_site_refinement_flags_adp
_atom_site_refinement_flags_occupancy
_atom_site_disorder_assembly
_atom_site_disorder_group
O1 O 0.95940(18) 0.36708(8) 0.1695(3) 0.0287(6) Uani 1 1 d . . . . .
O2 O 0.91473(17) 0.42627(8) -0.0496(3) 0.0260(6) Uani 1 1 d . . . . .
O3 O 0.59810(16) 0.44298(7) 0.5405(3) 0.0228(5) Uani 1 1 d . . . . .
O4 O 0.63872(16) 0.26372(7) 1.3186(3) 0.0232(6) Uani 1 1 d . . . . .
N1 N 0.6323(2) 0.48231(9) 0.2625(4) 0.0244(7) Uani 1 1 d . . . . .
H1A H 0.5932 0.4816 0.3502 0.029 Uiso 1 1 calc R . . . .
H1B H 0.6196 0.5017 0.1832 0.029 Uiso 1 1 calc R . . . .
C1 C 0.7362(2) 0.42178(11) 0.3734(4) 0.0178(7) Uani 1 1 d . . . . .
C2 C 0.8217(2) 0.39265(11) 0.3469(4) 0.0208(8) Uani 1 1 d . . . . .
H2 H 0.8395 0.3715 0.4297 0.025 Uiso 1 1 calc R . . . .
C3 C 0.8781(2) 0.39439(11) 0.2070(4) 0.0210(8) Uani 1 1 d . . . . .
C4 C 0.8540(2) 0.42692(11) 0.0842(4) 0.0210(8) Uani 1 1 d . . . . .
C5 C 0.7735(2) 0.45577(11) 0.1066(4) 0.0200(8) Uani 1 1 d . . . . .
H5 H 0.7585 0.4776 0.0246 0.024 Uiso 1 1 calc R . . . .
C6 C 0.7124(2) 0.45356(10) 0.2496(4) 0.0186(8) Uani 1 1 d . . . . .
C7 C 0.9809(3) 0.33172(11) 0.2838(5) 0.0278(9) Uani 1 1 d . . . . .
H7A H 1.0387 0.3139 0.2442 0.042 Uiso 1 1 calc GR . . . .
H7B H 0.9211 0.3121 0.2947 0.042 Uiso 1 1 calc GR . . . .
H7C H 0.9975 0.3449 0.3910 0.042 Uiso 1 1 calc GR . . . .
C8 C 0.8939(3) 0.45841(12) -0.1761(5) 0.0272(8) Uani 1 1 d . . . . .
H8A H 0.9418 0.4541 -0.2670 0.041 Uiso 1 1 calc GR . . . .
H8B H 0.9013 0.4890 -0.1321 0.041 Uiso 1 1 calc GR . . . .
H8C H 0.8242 0.4542 -0.2161 0.041 Uiso 1 1 calc GR . . . .
C9 C 0.6742(2) 0.41779(10) 0.5185(4) 0.0193(8) Uani 1 1 d . . . . .
C10 C 0.6959(2) 0.38404(11) 0.6484(4) 0.0206(8) Uani 1 1 d . . . . .
H10 H 0.7449 0.3610 0.6296 0.025 Uiso 1 1 calc R . . . .
C11 C 0.6467(3) 0.38600(10) 0.7920(4) 0.0195(8) Uani 1 1 d . . . . .
H11 H 0.6027 0.4112 0.8051 0.023 Uiso 1 1 calc R . . . .
C12 C 0.6506(2) 0.35523(10) 0.9308(4) 0.0177(7) Uani 1 1 d . . . . .
C13 C 0.7045(2) 0.31411(10) 0.9290(4) 0.0207(7) Uani 1 1 d . . . . .
H13 H 0.7450 0.3065 0.8364 0.025 Uiso 1 1 calc R . . . .
C14 C 0.6992(2) 0.28494(11) 1.0599(5) 0.0221(8) Uani 1 1 d . . . . .
H14 H 0.7353 0.2571 1.0561 0.026 Uiso 1 1 calc R . . . .
C15 C 0.6415(2) 0.29562(11) 1.1979(4) 0.0174(7) Uani 1 1 d . . . . .
C16 C 0.5900(2) 0.33656(10) 1.2043(4) 0.0179(7) Uani 1 1 d . . . . .
H16 H 0.5519 0.3446 1.2991 0.021 Uiso 1 1 calc R . . . .
C17 C 0.5948(2) 0.36554(11) 1.0709(4) 0.0186(7) Uani 1 1 d . . . . .
H17 H 0.5588 0.3933 1.0753 0.022 Uiso 1 1 calc R . . . .
C18 C 0.5723(2) 0.27171(12) 1.4551(5) 0.0252(8) Uani 1 1 d . . . . .
H18A H 0.5033 0.2776 1.4148 0.038 Uiso 1 1 calc GR . . . .
H18B H 0.5965 0.2979 1.5173 0.038 Uiso 1 1 calc GR . . . .
H18C H 0.5717 0.2451 1.5266 0.038 Uiso 1 1 calc GR . . . .

loop_
_atom_site_aniso_label
_atom_site_aniso_U_11
_atom_site_aniso_U_22
_atom_site_aniso_U_33
_atom_site_aniso_U_23
_atom_site_aniso_U_13
_atom_site_aniso_U_12
O1 0.0287(13) 0.0370(14) 0.0204(14) 0.0042(12) 0.0018(11) 0.0135(11)
O2 0.0229(12) 0.0363(14) 0.0187(13) 0.0071(12) 0.0038(11) 0.0053(10)
O3 0.0183(12) 0.0232(12) 0.0267(14) -0.0020(11) 0.0010(11) 0.0008(10)
O4 0.0171(11) 0.0300(13) 0.0224(14) 0.0062(11) 0.0038(11) 0.0069(10)
N1 0.0195(15) 0.0263(15) 0.0276(17) 0.0062(14) 0.0016(13) 0.0050(12)
C1 0.0185(17) 0.0156(16) 0.0193(18) -0.0008(14) -0.0026(14) -0.0044(13)
C2 0.0232(17) 0.0208(17) 0.018(2) 0.0016(15) -0.0038(16) 0.0036(14)
C3 0.0160(16) 0.0246(18) 0.023(2) -0.0015(16) -0.0011(15) 0.0046(13)
C4 0.0189(17) 0.0261(19) 0.018(2) 0.0002(15) -0.0016(15) -0.0037(14)
C5 0.0197(17) 0.0213(18) 0.0191(19) 0.0030(15) -0.0047(14) -0.0023(14)
C6 0.0118(16) 0.0189(16) 0.025(2) -0.0030(15) -0.0028(14) -0.0040(13)
C7 0.034(2) 0.0280(18) 0.021(2) 0.0008(17) -0.0022(17) 0.0120(15)
C8 0.0261(19) 0.033(2) 0.022(2) 0.0097(18) -0.0007(17) -0.0013(15)
C9 0.0178(17) 0.0182(17) 0.0220(19) -0.0046(15) -0.0019(15) -0.0047(14)
C10 0.0168(17) 0.0211(17) 0.024(2) 0.0010(15) 0.0006(15) -0.0005(14)
C11 0.0169(16) 0.0161(16) 0.025(2) -0.0020(16) -0.0024(15) -0.0034(13)
C12 0.0114(15) 0.0188(16) 0.0228(18) -0.0004(15) -0.0022(14) -0.0027(13)
C13 0.0140(15) 0.0257(18) 0.0223(19) -0.0036(17) 0.0038(14) 0.0028(14)
C14 0.0141(16) 0.0234(17) 0.029(2) 0.0019(16) 0.0029(15) 0.0040(14)
C15 0.0121(14) 0.0211(16) 0.0190(18) 0.0029(15) -0.0021(14) -0.0007(13)
C16 0.0105(15) 0.0233(17) 0.0197(19) -0.0024(16) -0.0006(14) 0.0018(12)
C17 0.0144(17) 0.0182(16) 0.0234(19) -0.0042(15) -0.0005(15) 0.0002(12)
C18 0.0194(17) 0.0340(19) 0.022(2) 0.0051(17) 0.0050(16) 0.0043(14)

loop_
_atom_type_symbol
_atom_type_description
_atom_type_scat_dispersion_real
_atom_type_scat_dispersion_imag
_atom_type_scat_source
C C 0.0033 0.0016 'International Tables Vol C Tables 4.2.6.8 and 6.1.1.4'
H H 0.0000 0.0000 'International Tables Vol C Tables 4.2.6.8 and 6.1.1.4'
N N 0.0061 0.0033 'International Tables Vol C Tables 4.2.6.8 and 6.1.1.4'
O O 0.0106 0.0060 'International Tables Vol C Tables 4.2.6.8 and 6.1.1.4'

loop_
_geom_angle_atom_site_label_1
_geom_angle_atom_site_label_2
_geom_angle_atom_site_label_3
_geom_angle
_geom_angle_site_symmetry_1
_geom_angle_site_symmetry_3
C3 O1 C7 116.1(3) . .
C4 O2 C8 117.3(3) . .
C15 O4 C18 117.5(2) . .
C2 C1 C9 121.2(3) . .
C6 C1 C2 117.8(3) . .
C6 C1 C9 120.9(3) . .
C3 C2 C1 122.1(3) . .
O1 C3 C4 114.5(3) . .
C2 C3 O1 126.0(3) . .
C2 C3 C4 119.5(3) . .
O2 C4 C3 115.1(3) . .
O2 C4 C5 124.9(3) . .
C5 C4 C3 119.9(3) . .
C4 C5 C6 121.2(3) . .
N1 C6 C1 122.3(3) . .
N1 C6 C5 118.3(3) . .
C1 C6 C5 119.4(3) . .
O3 C9 C1 121.2(3) . .
O3 C9 C10 116.7(3) . .
C1 C9 C10 122.1(3) . .
C11 C10 C9 120.1(3) . .
C10 C11 C12 129.5(3) . .
C13 C12 C11 123.5(3) . .
C17 C12 C11 118.8(3) . .
C17 C12 C13 117.6(3) . .
C14 C13 C12 120.6(3) . .
C13 C14 C15 120.7(3) . .
O4 C15 C14 116.0(3) . .
O4 C15 C16 124.4(3) . .
C16 C15 C14 119.6(3) . .
C17 C16 C15 119.3(3) . .
C16 C17 C12 122.1(3) . .

loop_
_geom_bond_atom_site_label_1
_geom_bond_atom_site_label_2
_geom_bond_distance
_geom_bond_site_symmetry_2
O1 C3 1.374(4) .
O1 C7 1.429(4) .
O2 C4 1.351(4) .
O2 C8 1.428(4) .
O3 C9 1.261(4) .
O4 C15 1.363(4) .
O4 C18 1.433(4) .
N1 C6 1.357(4) .
C1 C2 1.432(4) .
C1 C6 1.413(5) .
C1 C9 1.440(5) .
C2 C3 1.360(5) .
C3 C4 1.424(5) .
C4 C5 1.372(5) .
C5 C6 1.416(5) .
C9 C10 1.482(5) .
C10 C11 1.338(5) .
C11 C12 1.452(5) .
C12 C13 1.409(4) .
C12 C17 1.390(5) .
C13 C14 1.373(5) .
C14 C15 1.392(5) .
C15 C16 1.389(4) .
C16 C17 1.385(5) .

loop_
_geom_hbond_atom_site_label_D
_geom_hbond_atom_site_label_H
_geom_hbond_atom_site_label_A
_geom_hbond_distance_DH
_geom_hbond_distance_HA
_geom_hbond_distance_DA
_geom_hbond_angle_DHA
_geom_hbond_site_symmetry_A
N1 H1A O3 0.88 1.93 2.584(4) 130.4 .
N1 H1B O3 0.88 2.03 2.890(4) 166.8 7_454

loop_
_geom_torsion_atom_site_label_1
_geom_torsion_atom_site_label_2
_geom_torsion_atom_site_label_3
_geom_torsion_atom_site_label_4
_geom_torsion
_geom_torsion_site_symmetry_1
_geom_torsion_site_symmetry_2
_geom_torsion_site_symmetry_3
_geom_torsion_site_symmetry_4
O1 C3 C4 O2 -0.4(4) . . . .
O1 C3 C4 C5 179.2(3) . . . .
O2 C4 C5 C6 178.8(3) . . . .
O3 C9 C10 C11 -10.6(5) . . . .
O4 C15 C16 C17 -177.1(3) . . . .
C1 C2 C3 O1 -178.2(3) . . . .
C1 C2 C3 C4 1.9(5) . . . .
C1 C9 C10 C11 169.6(3) . . . .
C2 C1 C6 N1 179.3(3) . . . .
C2 C1 C6 C5 -0.6(4) . . . .
C2 C1 C9 O3 -178.9(3) . . . .
C2 C1 C9 C10 0.8(5) . . . .
C2 C3 C4 O2 179.5(3) . . . .
C2 C3 C4 C5 -0.9(5) . . . .
C3 C4 C5 C6 -0.8(5) . . . .
C4 C5 C6 N1 -178.4(3) . . . .
C4 C5 C6 C1 1.5(5) . . . .
C6 C1 C2 C3 -1.1(5) . . . .
C6 C1 C9 O3 -1.2(5) . . . .
C6 C1 C9 C10 178.5(3) . . . .
C7 O1 C3 C2 4.8(5) . . . .
C7 O1 C3 C4 -175.2(3) . . . .
C8 O2 C4 C3 -179.8(3) . . . .
C8 O2 C4 C5 0.7(5) . . . .
C9 C1 C2 C3 176.7(3) . . . .
C9 C1 C6 N1 1.5(5) . . . .
C9 C1 C6 C5 -178.4(3) . . . .
C9 C10 C11 C12 175.5(3) . . . .
C10 C11 C12 C13 -5.5(5) . . . .
C10 C11 C12 C17 177.4(3) . . . .
C11 C12 C13 C14 -175.2(3) . . . .
C11 C12 C17 C16 176.1(3) . . . .
C12 C13 C14 C15 -0.9(5) . . . .
C13 C12 C17 C16 -1.1(5) . . . .
C13 C14 C15 O4 178.0(3) . . . .
C13 C14 C15 C16 -0.9(5) . . . .
C14 C15 C16 C17 1.7(5) . . . .
C15 C16 C17 C12 -0.7(5) . . . .
C17 C12 C13 C14 1.9(5) . . . .
C18 O4 C15 C14 -174.1(3) . . . .
C18 O4 C15 C16 4.8(4) . . . .
